data_7225217
loop_
_publ_author_name
'Cacciarini, Martina'
'Jevric, Martyn'
'Elm, Jonas'
'Petersen, Anne U.'
'Mikkelsen, Kurt V.'
'Nielsen, Mogens Brondsted'

_publ_section_title
;
 Fine-tuning the lifetimes and energy storage capacities of meta-stable
 vinylheptafulvenes via substitution at the vinyl position
;
_journal_name_full 'RSC Adv.'
_journal_paper_doi 10.1039/C6RA06045E
_journal_year 2016
_chemical_formula_moiety 'C24 H18 N2 O, C H2 Cl2'
_chemical_formula_sum 'C25 H20 Cl2 N2 O'
_chemical_formula_weight 435.33
_chemical_melting_point 193.5(15)
_chemical_name_systematic '(1S,8aR or 1R,8aS)-1-cyano-2,3-diphenyl-1,8a-dihydroazulene-1-carboxamide'
_space_group_crystal_system triclinic
_space_group_IT_number 2
_space_group_name_Hall '-P 1'
_space_group_name_H-M_alt 'P -1'
_symmetry_cell_setting triclinic
_symmetry_Int_Tables_number 2
_symmetry_space_group_name_Hall '-P 1'
_symmetry_space_group_name_H-M 'P -1'
_atom_sites_solution_hydrogens difmap
_atom_sites_solution_primary direct
_audit_creation_date 2015-08-18
_audit_creation_method
;
Olex2 1.2
(compiled 2015.01.26 svn.r3151 for OlexSys, GUI svn.r4998)
;
_audit_update_record
;
2016-02-19 deposited with the CCDC.
2016-05-10 downloaded from the CCDC.
;
_cell_angle_alpha 92.611(8)
_cell_angle_beta 107.490(8)
_cell_angle_gamma 111.309(8)
_cell_formula_units_Z 2
_cell_length_a 9.125(2)
_cell_length_b 11.439(3)
_cell_length_c 11.631(3)
_cell_measurement_reflns_used 9815
_cell_measurement_temperature 122(2)
_cell_measurement_theta_max 32.65
_cell_measurement_theta_min 2.45
_cell_volume 1062.3(5)
_computing_cell_refinement 'SAINT v8.34A (Bruker, 2013)'
_computing_data_reduction 'SAINT v8.34A (Bruker, 2013)'
_computing_molecular_graphics 'Olex2 (Dolomanov et al., 2009)'
_computing_publication_material 'Olex2 (Dolomanov et al., 2009)'
_computing_structure_refinement 'XL (Sheldrick, 2008)'
_computing_structure_solution 'XS (Sheldrick, 2008)'
_diffrn_ambient_temperature 122
_diffrn_measured_fraction_theta_full 0.893
_diffrn_measured_fraction_theta_max 0.999
_diffrn_measurement_device_type 'Bruker APEX-II CCD'
_diffrn_measurement_method '\f and \w scans'
_diffrn_radiation_type MoK\a
_diffrn_radiation_wavelength 0.71073
_diffrn_reflns_av_R_equivalents 0.0492
_diffrn_reflns_av_unetI/netI 0.0347
_diffrn_reflns_Laue_measured_fraction_full 0.893
_diffrn_reflns_Laue_measured_fraction_max 0.999
_diffrn_reflns_limit_h_max 10
_diffrn_reflns_limit_h_min -10
_diffrn_reflns_limit_k_max 13
_diffrn_reflns_limit_k_min -13
_diffrn_reflns_limit_l_max 13
_diffrn_reflns_limit_l_min -13
_diffrn_reflns_number 20771
_diffrn_reflns_point_group_measured_fraction_full 0.893
_diffrn_reflns_point_group_measured_fraction_max 0.999
_diffrn_reflns_theta_full 26.000
_diffrn_reflns_theta_max 25.027
_diffrn_reflns_theta_min 2.446
_diffrn_source 'sealed X-ray tube'
_diffrn_standards_number 0
_exptl_absorpt_coefficient_mu 0.325
_exptl_absorpt_correction_T_max 0.7401
_exptl_absorpt_correction_T_min 0.6799
_exptl_absorpt_correction_type multi-scan
_exptl_absorpt_process_details
;
SADABS-2012/1 (Bruker,2012) was used for absorption correction.
wR2(int) was 0.1235 before and 0.0810 after correction.
The Ratio of minimum to maximum transmission is 0.9187.
The \l/2 correction factor is 0.0015.
;
_exptl_crystal_colour Yellow
_exptl_crystal_density_diffrn 1.361
_exptl_crystal_description prism
_exptl_crystal_F_000 452
_exptl_crystal_size_max 0.352
_exptl_crystal_size_mid 0.298
_exptl_crystal_size_min 0.160
_refine_diff_density_max 0.273
_refine_diff_density_min -0.314
_refine_diff_density_rms 0.047
_refine_ls_extinction_method none
_refine_ls_goodness_of_fit_ref 1.049
_refine_ls_hydrogen_treatment refall
_refine_ls_matrix_type full
_refine_ls_number_parameters 351
_refine_ls_number_reflns 3739
_refine_ls_number_restraints 0
_refine_ls_restrained_S_all 1.049
_refine_ls_R_factor_all 0.0372
_refine_ls_R_factor_gt 0.0326
_refine_ls_shift/su_max 0.001
_refine_ls_shift/su_mean 0.000
_refine_ls_structure_factor_coef Fsqd
_refine_ls_weighting_details 'w=1/[\s^2^(Fo^2^)+(0.0358P)^2^+0.5606P] where P=(Fo^2^+2Fc^2^)/3'
_refine_ls_weighting_scheme calc
_refine_ls_wR_factor_gt 0.0821
_refine_ls_wR_factor_ref 0.0852
_reflns_Friedel_coverage 0.000
_reflns_number_gt 3368
_reflns_number_total 3739
_reflns_threshold_expression 'I > 2\s(I)'
_cod_data_source_file c6ra06045e2.cif
_cod_data_source_block mo_d8v1290_0ma
_cod_depositor_comments
;
The following automatic conversions were performed:

'_chemical_melting_point' value '192-195' was changed to '193.5(15)'
- the average value was taken and precision was estimated.

Automatic conversion script
Id: cif_fix_values 4268 2015-11-12 08:31:59Z antanas 
;
_cod_original_cell_volume 1062.3(4)
_cod_database_code 7225217
_shelxl_version_number 2014/6
_shelx_space_group_comment
;
The symmetry employed for this shelxl refinement is uniquely defined
by the following loop, which should always be used as a source of
symmetry information in preference to the above space-group names.
They are only intended as comments.
;
_olex2_refinement_description
;
;
_olex2_submission_special_instructions 'No special instructions were received'

loop_
_space_group_symop_operation_xyz
'x, y, z'
'-x, -y, -z'

loop_
_atom_site_label
_atom_site_type_symbol
_atom_site_fract_x
_atom_site_fract_y
_atom_site_fract_z
_atom_site_U_iso_or_equiv
_atom_site_adp_type
_atom_site_occupancy
_atom_site_site_symmetry_order
_atom_site_calc_flag
O3 O -0.16695(13) 0.41965(10) 0.36526(10) 0.0201(2) Uani 1 1 d
N4 N -0.04998(16) 0.63263(13) 0.42782(13) 0.0167(3) Uani 1 1 d
N5 N -0.38901(18) 0.35927(13) 0.05822(13) 0.0257(3) Uani 1 1 d
C6 C -0.23825(17) 0.67480(13) 0.20329(13) 0.0127(3) Uani 1 1 d
C7 C -0.34709(18) 0.43894(14) 0.13889(14) 0.0156(3) Uani 1 1 d
C8 C -0.27808(18) 0.88195(13) 0.23940(14) 0.0140(3) Uani 1 1 d
C9 C -0.42734(17) 0.67174(13) 0.30153(13) 0.0138(3) Uani 1 1 d
C10 C -0.16051(17) 0.52681(13) 0.35041(13) 0.0125(3) Uani 1 1 d
C11 C 0.0032(2) 0.83409(15) 0.00068(15) 0.0202(3) Uani 1 1 d
C12 C -0.7361(2) 0.50911(16) 0.35839(16) 0.0216(3) Uani 1 1 d
C13 C -0.31025(17) 0.74578(13) 0.24342(13) 0.0127(3) Uani 1 1 d
C14 C -0.1237(2) 0.97691(15) 0.30773(16) 0.0213(3) Uani 1 1 d
C15 C -0.61711(19) 0.45362(15) 0.20829(15) 0.0199(3) Uani 1 1 d
C16 C -0.6312(2) 0.63096(16) 0.40962(15) 0.0208(3) Uani 1 1 d
C17 C -0.7458(2) 0.43974(15) 0.24721(16) 0.0230(4) Uani 1 1 d
C18 C -0.00685(19) 0.64842(15) 0.14693(14) 0.0174(3) Uani 1 1 d
C19 C -0.50715(19) 0.71332(15) 0.36379(15) 0.0178(3) Uani 1 1 d
C20 C 0.10883(19) 0.68144(15) 0.08668(15) 0.0201(3) Uani 1 1 d
C21 C -0.11198(19) 0.80220(14) 0.06170(14) 0.0166(3) Uani 1 1 d
C22 C 0.1148(2) 0.77473(15) 0.01414(15) 0.0205(3) Uani 1 1 d
C23 C -0.4065(2) 0.91668(15) 0.17233(15) 0.0202(3) Uani 1 1 d
C24 C -0.44152(18) 0.53620(13) 0.28933(14) 0.0138(3) Uani 1 1 d
C25 C -0.2273(3) 1.13812(16) 0.24414(17) 0.0290(4) Uani 1 1 d
C26 C -0.11786(18) 0.70963(13) 0.13723(13) 0.0135(3) Uani 1 1 d
C27 C -0.29509(17) 0.54300(13) 0.24113(13) 0.0127(3) Uani 1 1 d
C29 C -0.0987(2) 1.10437(16) 0.30958(17) 0.0281(4) Uani 1 1 d
C30 C -0.3803(2) 1.04436(16) 0.17457(17) 0.0270(4) Uani 1 1 d
Cl1 Cl -0.27520(5) 1.06591(4) 0.54297(4) 0.02830(13) Uani 1 1 d
Cl2 Cl -0.32339(6) 0.86838(5) 0.69738(5) 0.04046(14) Uani 1 1 d
C1 C -0.3052(3) 1.02479(18) 0.68193(17) 0.0297(4) Uani 1 1 d
H23 H -0.512(2) 0.8498(17) 0.1233(17) 0.022(4) Uiso 1 1 d
H24 H -0.425(2) 0.5073(15) 0.3687(16) 0.013(4) Uiso 1 1 d
H14 H -0.035(2) 0.9544(17) 0.3552(17) 0.021(4) Uiso 1 1 d
H11 H 0.004(2) 0.8962(17) -0.0510(17) 0.022(4) Uiso 1 1 d
H18 H -0.008(2) 0.5842(17) 0.1964(17) 0.019(4) Uiso 1 1 d
H19 H -0.480(2) 0.8043(17) 0.3799(16) 0.019(4) Uiso 1 1 d
H16 H -0.643(2) 0.6704(17) 0.4782(18) 0.025(5) Uiso 1 1 d
H4A H 0.025(3) 0.6266(18) 0.490(2) 0.027(5) Uiso 1 1 d
H21 H -0.193(2) 0.8426(17) 0.0509(17) 0.022(4) Uiso 1 1 d
H22 H 0.194(2) 0.7983(17) -0.0267(18) 0.027(5) Uiso 1 1 d
H29 H 0.004(3) 1.168(2) 0.3528(19) 0.032(5) Uiso 1 1 d
H20 H 0.187(2) 0.6393(17) 0.0968(18) 0.026(5) Uiso 1 1 d
H12 H -0.822(2) 0.4670(17) 0.3922(17) 0.025(5) Uiso 1 1 d
H1A H -0.405(3) 1.0310(19) 0.684(2) 0.037(5) Uiso 1 1 d
H17 H -0.857(2) 0.3773(18) 0.1949(18) 0.028(5) Uiso 1 1 d
H15 H -0.635(2) 0.4098(18) 0.1295(19) 0.030(5) Uiso 1 1 d
H30 H -0.468(3) 1.0681(19) 0.127(2) 0.034(5) Uiso 1 1 d
H25 H -0.210(2) 1.225(2) 0.2476(19) 0.034(5) Uiso 1 1 d
H4B H -0.043(2) 0.706(2) 0.4106(19) 0.029(5) Uiso 1 1 d
H1B H -0.206(3) 1.081(2) 0.749(3) 0.061(7) Uiso 1 1 d

loop_
_atom_site_aniso_label
_atom_site_aniso_U_11
_atom_site_aniso_U_22
_atom_site_aniso_U_33
_atom_site_aniso_U_23
_atom_site_aniso_U_13
_atom_site_aniso_U_12
O3 0.0244(6) 0.0133(5) 0.0214(6) 0.0033(4) 0.0025(5) 0.0105(4)
N4 0.0191(7) 0.0128(7) 0.0156(7) 0.0040(5) 0.0017(6) 0.0067(5)
N5 0.0296(8) 0.0222(7) 0.0234(8) -0.0021(6) 0.0069(6) 0.0106(6)
C6 0.0130(7) 0.0128(7) 0.0109(7) 0.0026(6) 0.0018(6) 0.0054(6)
C7 0.0165(7) 0.0152(7) 0.0180(8) 0.0057(7) 0.0060(6) 0.0090(6)
C8 0.0182(7) 0.0131(7) 0.0154(7) 0.0036(6) 0.0107(6) 0.0073(6)
C9 0.0126(7) 0.0132(7) 0.0144(7) 0.0024(6) 0.0025(6) 0.0055(6)
C10 0.0137(7) 0.0139(7) 0.0138(7) 0.0038(6) 0.0076(6) 0.0074(6)
C11 0.0266(8) 0.0185(8) 0.0159(8) 0.0060(6) 0.0089(7) 0.0076(7)
C12 0.0165(7) 0.0266(9) 0.0267(9) 0.0118(7) 0.0114(7) 0.0101(7)
C13 0.0116(7) 0.0134(7) 0.0120(7) 0.0019(6) 0.0020(6) 0.0053(6)
C14 0.0217(8) 0.0178(8) 0.0250(9) 0.0020(7) 0.0103(7) 0.0070(7)
C15 0.0191(8) 0.0163(8) 0.0209(9) 0.0013(7) 0.0042(7) 0.0055(6)
C16 0.0209(8) 0.0265(9) 0.0214(9) 0.0061(7) 0.0113(7) 0.0130(7)
C17 0.0152(8) 0.0204(8) 0.0277(9) 0.0041(7) 0.0045(7) 0.0030(7)
C18 0.0197(8) 0.0191(8) 0.0173(8) 0.0068(6) 0.0074(6) 0.0108(6)
C19 0.0198(8) 0.0154(8) 0.0212(8) 0.0036(6) 0.0088(6) 0.0087(6)
C20 0.0180(8) 0.0257(8) 0.0197(8) 0.0029(7) 0.0076(6) 0.0113(7)
C21 0.0197(8) 0.0159(7) 0.0158(8) 0.0027(6) 0.0060(6) 0.0090(6)
C22 0.0194(8) 0.0258(9) 0.0168(8) 0.0028(7) 0.0100(7) 0.0064(7)
C23 0.0235(8) 0.0203(8) 0.0230(8) 0.0082(7) 0.0112(7) 0.0123(7)
C24 0.0149(7) 0.0118(7) 0.0161(8) 0.0037(6) 0.0062(6) 0.0059(6)
C25 0.0571(12) 0.0141(8) 0.0302(10) 0.0087(7) 0.0303(9) 0.0172(8)
C26 0.0143(7) 0.0132(7) 0.0117(7) -0.0003(5) 0.0034(6) 0.0050(6)
C27 0.0150(7) 0.0110(7) 0.0134(7) 0.0021(6) 0.0048(6) 0.0064(6)
C29 0.0368(10) 0.0140(8) 0.0293(10) -0.0023(7) 0.0172(8) 0.0013(8)
C30 0.0443(11) 0.0276(9) 0.0285(9) 0.0155(8) 0.0219(8) 0.0268(9)
Cl1 0.0226(2) 0.0324(2) 0.0260(2) 0.00309(17) 0.00750(17) 0.00743(17)
Cl2 0.0457(3) 0.0356(3) 0.0450(3) 0.0128(2) 0.0190(2) 0.0180(2)
C1 0.0332(10) 0.0336(10) 0.0229(9) 0.0019(8) 0.0096(8) 0.0143(8)

loop_
_atom_type_symbol
_atom_type_description
_atom_type_scat_dispersion_real
_atom_type_scat_dispersion_imag
_atom_type_scat_source
C C 0.0033 0.0016 'International Tables Vol C Tables 4.2.6.8 and 6.1.1.4'
H H 0.0000 0.0000 'International Tables Vol C Tables 4.2.6.8 and 6.1.1.4'
N N 0.0061 0.0033 'International Tables Vol C Tables 4.2.6.8 and 6.1.1.4'
O O 0.0106 0.0060 'International Tables Vol C Tables 4.2.6.8 and 6.1.1.4'
Cl Cl 0.1484 0.1585 'International Tables Vol C Tables 4.2.6.8 and 6.1.1.4'

loop_
_geom_angle_atom_site_label_1
_geom_angle_atom_site_label_2
_geom_angle_atom_site_label_3
_geom_angle
C10 N4 H4A 118.3(13)
C10 N4 H4B 120.9(14)
H4A N4 H4B 120.1(19)
C13 C6 C26 129.41(13)
C13 C6 C27 109.85(12)
C26 C6 C27 120.70(12)
N5 C7 C27 178.75(17)
C14 C8 C13 120.66(14)
C14 C8 C23 119.09(14)
C23 C8 C13 120.13(13)
C13 C9 C24 109.53(12)
C19 C9 C13 128.13(14)
C19 C9 C24 122.24(13)
O3 C10 N4 123.86(14)
O3 C10 C27 119.85(12)
N4 C10 C27 116.12(12)
C21 C11 C22 120.37(15)
C21 C11 H11 119.4(11)
C22 C11 H11 120.2(11)
C16 C12 C17 125.95(15)
C16 C12 H12 117.8(11)
C17 C12 H12 115.8(11)
C6 C13 C8 128.49(13)
C6 C13 C9 111.19(13)
C9 C13 C8 120.26(12)
C8 C14 H14 120.0(11)
C29 C14 C8 120.12(16)
C29 C14 H14 119.9(11)
C17 C15 C24 119.98(15)
C17 C15 H15 120.9(11)
C24 C15 H15 119.1(11)
C12 C16 C19 125.63(15)
C12 C16 H16 119.0(11)
C19 C16 H16 115.2(11)
C12 C17 H17 117.3(11)
C15 C17 C12 125.81(15)
C15 C17 H17 116.9(11)
C20 C18 C26 121.07(15)
C20 C18 H18 118.2(10)
C26 C18 H18 120.8(10)
C9 C19 C16 124.07(14)
C9 C19 H19 118.5(10)
C16 C19 H19 117.4(10)
C18 C20 H20 119.5(11)
C22 C20 C18 120.03(15)
C22 C20 H20 120.4(11)
C11 C21 C26 120.57(14)
C11 C21 H21 120.6(10)
C26 C21 H21 118.8(10)
C11 C22 H22 119.7(11)
C20 C22 C11 119.84(14)
C20 C22 H22 120.5(11)
C8 C23 H23 118.2(11)
C30 C23 C8 120.43(16)
C30 C23 H23 121.3(11)
C9 C24 C27 103.13(11)
C9 C24 H24 111.4(9)
C15 C24 C9 107.52(12)
C15 C24 C27 117.51(13)
C15 C24 H24 106.9(9)
C27 C24 H24 110.4(9)
C29 C25 H25 119.7(13)
C30 C25 C29 119.76(15)
C30 C25 H25 120.5(13)
C18 C26 C6 120.39(13)
C21 C26 C6 121.51(13)
C21 C26 C18 118.09(13)
C6 C27 C10 113.89(11)
C6 C27 C24 104.69(11)
C7 C27 C6 112.07(12)
C7 C27 C10 107.68(11)
C7 C27 C24 112.84(12)
C10 C27 C24 105.58(11)
C14 C29 H29 120.8(13)
C25 C29 C14 120.49(17)
C25 C29 H29 118.7(13)
C23 C30 H30 120.3(12)
C25 C30 C23 120.11(17)
C25 C30 H30 119.6(12)
Cl1 C1 H1A 108.8(13)
Cl1 C1 H1B 107.5(15)
Cl2 C1 Cl1 112.65(10)
Cl2 C1 H1A 107.8(13)
Cl2 C1 H1B 106.8(15)
H1A C1 H1B 113.3(19)

loop_
_geom_bond_atom_site_label_1
_geom_bond_atom_site_label_2
_geom_bond_distance
O3 C10 1.2284(18)
N4 C10 1.327(2)
N4 H4A 0.86(2)
N4 H4B 0.86(2)
N5 C7 1.145(2)
C6 C13 1.359(2)
C6 C26 1.474(2)
C6 C27 1.5379(19)
C7 C27 1.476(2)
C8 C13 1.482(2)
C8 C14 1.390(2)
C8 C23 1.399(2)
C9 C13 1.464(2)
C9 C19 1.348(2)
C9 C24 1.505(2)
C10 C27 1.551(2)
C11 C21 1.391(2)
C11 C22 1.393(2)
C11 H11 0.951(19)
C12 C16 1.351(2)
C12 C17 1.448(2)
C12 H12 0.962(19)
C14 C29 1.389(2)
C14 H14 0.963(19)
C15 C17 1.341(2)
C15 C24 1.503(2)
C15 H15 0.96(2)
C16 C19 1.444(2)
C16 H16 0.95(2)
C17 H17 0.99(2)
C18 C20 1.388(2)
C18 C26 1.408(2)
C18 H18 0.952(19)
C19 H19 0.972(18)
C20 C22 1.386(2)
C20 H20 0.979(19)
C21 C26 1.403(2)
C21 H21 0.988(18)
C22 H22 0.948(19)
C23 C30 1.389(2)
C23 H23 0.966(19)
C24 C27 1.5762(19)
C24 H24 0.982(18)
C25 C29 1.387(3)
C25 C30 1.381(3)
C25 H25 0.94(2)
C29 H29 0.92(2)
C30 H30 0.96(2)
Cl1 C1 1.7748(19)
Cl2 C1 1.759(2)
C1 H1A 0.95(2)
C1 H1B 0.97(3)

loop_
_geom_torsion_atom_site_label_1
_geom_torsion_atom_site_label_2
_geom_torsion_atom_site_label_3
_geom_torsion_atom_site_label_4
_geom_torsion
O3 C10 C27 C6 -157.26(13)
O3 C10 C27 C7 -32.33(17)
O3 C10 C27 C24 88.45(15)
N4 C10 C27 C6 27.15(17)
N4 C10 C27 C7 152.08(13)
N4 C10 C27 C24 -87.14(14)
C8 C14 C29 C25 0.4(2)
C8 C23 C30 C25 -0.6(2)
C9 C24 C27 C6 -12.44(14)
C9 C24 C27 C7 -134.58(13)
C9 C24 C27 C10 108.07(12)
C11 C21 C26 C6 179.67(14)
C11 C21 C26 C18 -1.4(2)
C12 C16 C19 C9 -30.4(3)
C13 C6 C26 C18 153.57(15)
C13 C6 C26 C21 -27.6(2)
C13 C6 C27 C7 133.24(13)
C13 C6 C27 C10 -104.21(14)
C13 C6 C27 C24 10.60(15)
C13 C8 C14 C29 -175.72(14)
C13 C8 C23 C30 175.81(14)
C13 C9 C19 C16 174.79(15)
C13 C9 C24 C15 -114.15(14)
C13 C9 C24 C27 10.67(15)
C14 C8 C13 C6 -65.8(2)
C14 C8 C13 C9 111.05(16)
C14 C8 C23 C30 -0.4(2)
C15 C24 C27 C6 105.59(14)
C15 C24 C27 C7 -16.54(18)
C15 C24 C27 C10 -133.90(13)
C16 C12 C17 C15 33.4(3)
C17 C12 C16 C19 -1.3(3)
C17 C15 C24 C9 -67.42(19)
C17 C15 C24 C27 176.93(14)
C18 C20 C22 C11 -0.8(2)
C19 C9 C13 C6 171.89(15)
C19 C9 C13 C8 -5.5(2)
C19 C9 C24 C15 69.16(18)
C19 C9 C24 C27 -166.02(14)
C20 C18 C26 C6 -179.07(14)
C20 C18 C26 C21 2.0(2)
C21 C11 C22 C20 1.4(2)
C22 C11 C21 C26 -0.2(2)
C23 C8 C13 C6 118.09(17)
C23 C8 C13 C9 -65.06(19)
C23 C8 C14 C29 0.4(2)
C24 C9 C13 C6 -4.56(17)
C24 C9 C13 C8 178.08(13)
C24 C9 C19 C16 -9.2(2)
C24 C15 C17 C12 7.3(3)
C26 C6 C13 C8 -4.8(3)
C26 C6 C13 C9 178.13(14)
C26 C6 C27 C7 -48.77(17)
C26 C6 C27 C10 73.78(16)
C26 C6 C27 C24 -171.41(13)
C26 C18 C20 C22 -0.9(2)
C27 C6 C13 C8 172.98(14)
C27 C6 C13 C9 -4.11(17)
C27 C6 C26 C18 -24.0(2)
C27 C6 C26 C21 154.89(14)
C29 C25 C30 C23 1.4(2)
C30 C25 C29 C14 -1.4(2)
